data_2311411
loop_
_publ_author_name
'Pr\"omper, Stephan W'
'Frank, Walter'

_publ_section_title
;
 Lithium tetra-chlorido-aluminate, LiAlCl<sub>4</sub>: a new polymorph
 (<i>oP</i>12, <i>Pmn</i>2<sub>1</sub>) with Li<sup>+</sup> in
 tetra-hedral inter-stices.
;
_journal_coeditor_code WM5410
_journal_issue 'Pt 10'
_journal_name_full 'Acta crystallographica. Section E, Crystallographic communications'
_journal_page_first 1426
_journal_page_last 1429
_journal_paper_doi 10.1107/S205698901701235X
_journal_volume 73
_journal_year 2017
_chemical_formula_iupac 'Li Al Cl4'
_chemical_formula_moiety 'Li Al Cl4'
_chemical_formula_sum 'Al Cl4 Li'
_chemical_formula_weight 175.72
_chemical_name_systematic
;
Lithium tetrachloridoaluminate
;
_space_group_crystal_system orthorhombic
_space_group_IT_number 31
_space_group_name_Hall 'P 2ac -2'
_space_group_name_H-M_alt 'P m n 21'
_audit_creation_method SHELXL-2014/7
_cell_angle_alpha 90
_cell_angle_beta 90
_cell_angle_gamma 90
_cell_formula_units_Z 2
_cell_length_a 7.8273(10)
_cell_length_b 6.4466(10)
_cell_length_c 6.1304(8)
_cell_measurement_reflns_used 6814
_cell_measurement_temperature 173(2)
_cell_measurement_theta_max 29.65
_cell_measurement_theta_min 3.00
_cell_volume 309.34(7)
_computing_cell_refinement
;
X-AREA (Stoe & Cie, 2009)
;
_computing_data_collection
;
X-AREA (Stoe & Cie, 2009)
;
_computing_data_reduction
;
X-AREA (Stoe & Cie, 2009)
;
_computing_molecular_graphics
;
DIAMOND (Brandenburg, 2016)
;
_computing_publication_material
;
publCIF (Westrip, 2010)
;
_computing_structure_refinement
;
SHELXL2014 (Sheldrick, 2015<i>b</i>)
;
_computing_structure_solution
;
SHELXT (Sheldrick, 2015<i>a</i>)
;
_diffrn_ambient_temperature 173(2)
_diffrn_measured_fraction_theta_full 0.982
_diffrn_measured_fraction_theta_max 0.988
_diffrn_measurement_device_type 'Stoe IPDS 2T'
_diffrn_measurement_method \f-scans
_diffrn_radiation_type MoK\a
_diffrn_radiation_wavelength 0.71073
_diffrn_reflns_av_R_equivalents 0.0919
_diffrn_reflns_limit_h_max 10
_diffrn_reflns_limit_h_min -10
_diffrn_reflns_limit_k_max 8
_diffrn_reflns_limit_k_min -8
_diffrn_reflns_limit_l_max 8
_diffrn_reflns_limit_l_min -8
_diffrn_reflns_number 3388
_diffrn_reflns_theta_full 25.242
_diffrn_reflns_theta_max 29.121
_diffrn_reflns_theta_min 3.160
_exptl_absorpt_coefficient_mu 1.903
_exptl_absorpt_correction_T_max 0.583
_exptl_absorpt_correction_T_min 0.431
_exptl_absorpt_correction_type multi-scan
_exptl_absorpt_process_details
;
(X-AREA; Stoe & Cie, 2009)
;
_exptl_crystal_colour colorless
_exptl_crystal_density_diffrn 1.887
_exptl_crystal_description needle-shaped
_exptl_crystal_F_000 168
_exptl_crystal_size_max 0.650
_exptl_crystal_size_mid 0.100
_exptl_crystal_size_min 0.030
_refine_diff_density_max 0.481
_refine_diff_density_min -0.461
_refine_ls_abs_structure_details
;
Flack <i>x</i> determined using 386 quotients [(I+)-(I-)]/[(I+)+(I-)]
(Parsons <i>et al.</i>, 2013)
;
_refine_ls_abs_structure_Flack 0.1(2)
_refine_ls_extinction_method none
_refine_ls_goodness_of_fit_ref 1.207
_refine_ls_hydrogen_treatment undef
_refine_ls_matrix_type full
_refine_ls_number_parameters 37
_refine_ls_number_reflns 880
_refine_ls_number_restraints 1
_refine_ls_restrained_S_all 1.206
_refine_ls_R_factor_all 0.0309
_refine_ls_R_factor_gt 0.0282
_refine_ls_shift/su_max 0.000
_refine_ls_shift/su_mean 0.000
_refine_ls_structure_factor_coef Fsqd
_refine_ls_weighting_details 'w=1/[\s^2^(Fo^2^)+(0.0220P)^2^+0.1660P] where P=(Fo^2^+2Fc^2^)/3'
_refine_ls_weighting_scheme calc
_refine_ls_wR_factor_gt 0.0740
_refine_ls_wR_factor_ref 0.0745
_reflns_number_gt 870
_reflns_number_total 880
_reflns_threshold_expression 'I > 2\s(I)'
_cod_data_source_file wm5410sup1.cif
_cod_data_source_block I
_cod_database_code 2311411
_shelx_space_group_comment
;
The symmetry employed for this shelxl refinement is uniquely defined
by the following loop, which should always be used as a source of
symmetry information in preference to the above space-group names.
They are only intended as comments.
;
_shelx_estimated_absorpt_t_min 0.371
_shelx_estimated_absorpt_t_max 0.945

loop_
_space_group_symop_operation_xyz
'x, y, z'
'-x+1/2, -y, z+1/2'
'x+1/2, -y, z+1/2'
'-x, y, z'

loop_
_atom_site_type_symbol
_atom_site_label
_atom_site_fract_x
_atom_site_fract_y
_atom_site_fract_z
_atom_site_U_iso_or_equiv
_atom_site_adp_type
_atom_site_calc_flag
_atom_site_occupancy
Li Li1 0.246(2) 0.1671(19) 0.493(3) 0.035(3) Uani d 0.5
Cl Cl1 0.0000 0.31452(19) 0.34835(19) 0.0305(3) Uani d 1
Cl Cl2 0.22483(12) 0.18042(11) 0.88033(12) 0.0317(2) Uani d 1
Cl Cl3 0.5000 0.35454(16) 0.3896(3) 0.0295(3) Uani d 1
Al Al1 0.0000 0.3312(2) -0.0004(3) 0.0229(3) Uani d 1

loop_
_atom_site_aniso_label
_atom_site_aniso_U_11
_atom_site_aniso_U_22
_atom_site_aniso_U_33
_atom_site_aniso_U_12
_atom_site_aniso_U_13
_atom_site_aniso_U_23
Li1 0.043(8) 0.033(6) 0.029(8) 0.001(6) 0.002(6) 0.000(4)
Cl1 0.0300(5) 0.0405(6) 0.0208(7) 0.000 0.000 0.0010(4)
Cl2 0.0313(4) 0.0314(4) 0.0324(5) 0.0078(3) 0.0067(5) 0.0017(5)
Cl3 0.0300(5) 0.0226(4) 0.0360(6) 0.000 0.000 -0.0055(6)
Al1 0.0244(8) 0.0212(6) 0.0233(8) 0.000 0.000 0.0008(5)

loop_
_atom_type_symbol
_atom_type_description
_atom_type_scat_dispersion_real
_atom_type_scat_dispersion_imag
_atom_type_scat_source
Li Li -0.0003 0.0001 'International Tables Vol C Tables 4.2.6.8 and 6.1.1.4'
Al Al 0.0645 0.0514 'International Tables Vol C Tables 4.2.6.8 and 6.1.1.4'
Cl Cl 0.1484 0.1585 'International Tables Vol C Tables 4.2.6.8 and 6.1.1.4'

loop_
_geom_angle_atom_site_label_1
_geom_angle_atom_site_label_2
_geom_angle_atom_site_label_3
_geom_angle_site_symmetry_1
_geom_angle_site_symmetry_3
_geom_angle
Cl1 Li1 Cl2 . 2_554 111.0(7)
Cl1 Li1 Cl2 . . 108.0(7)
Cl2 Li1 Cl2 2_554 . 109.5(6)
Cl1 Li1 Cl3 . . 112.2(6)
Cl2 Li1 Cl3 2_554 . 108.6(7)
Cl2 Li1 Cl3 . . 107.5(7)
Al1 Cl1 Li1 . 4 113.7(5)
Al1 Cl1 Li1 . . 113.7(5)
Li1 Cl1 Li1 4 . 111.9(9)
Al1 Cl2 Li1 1_556 2 114.3(4)
Al1 Cl2 Li1 1_556 . 114.4(4)
Li1 Cl2 Li1 2 . 104.6(5)
Al1 Cl3 Li1 2_565 4_655 113.1(4)
Al1 Cl3 Li1 2_565 . 113.1(4)
Li1 Cl3 Li1 4_655 . 111.1(7)
Cl3 Al1 Cl2 2_564 4_554 108.85(6)
Cl3 Al1 Cl2 2_564 1_554 108.85(6)
Cl2 Al1 Cl2 4_554 1_554 110.70(8)
Cl3 Al1 Cl1 2_564 . 111.28(9)
Cl2 Al1 Cl1 4_554 . 108.58(6)
Cl2 Al1 Cl1 1_554 . 108.58(6)

loop_
_geom_bond_atom_site_label_1
_geom_bond_atom_site_label_2
_geom_bond_site_symmetry_2
_geom_bond_distance
Li1 Cl1 . 2.322(17)
Li1 Cl2 2_554 2.356(14)
Li1 Cl2 . 2.38(2)
Li1 Cl3 . 2.413(17)
Cl1 Al1 . 2.1404(19)
Cl1 Li1 4 2.322(17)
Cl2 Al1 1_556 2.1392(11)
Cl2 Li1 2 2.356(14)
Cl3 Al1 2_565 2.1354(18)
Cl3 Li1 4_655 2.413(17)
Al1 Cl3 2_564 2.1354(18)
Al1 Cl2 4_554 2.1392(11)
Al1 Cl2 1_554 2.1392(11)
